data_1569737
loop_
_publ_author_name
'Yamaguchi, Kohei'
'Uemura, Yuya'
'Sugimoto, Hideki'
'Ito, Rin'
'Morimoto, Yuma'
'Itoh, Shinobu'

_publ_section_title
;
 Mechanistic studies on catalytic alkane oxidation by Murahashi's
 O2/copper(ii)/aldehyde system
;
_journal_issue 20
_journal_name_full 'Catalysis Science &amp; Technology'
_journal_page_first 5859
_journal_page_last 5867
_journal_paper_doi 10.1039/D3CY00944K
_journal_volume 13
_journal_year 2023
_chemical_formula_moiety 'C18 H25 Cu N5, 2(Cl O4), 0.5(O)'
_chemical_formula_sum 'C18 H25 Cl2 Cu N5 O8.5'
_chemical_formula_weight 581.87
_space_group_crystal_system monoclinic
_space_group_IT_number 15
_space_group_name_Hall '-C 2yc'
_space_group_name_H-M_alt 'C 1 2/c 1'
_atom_sites_solution_hydrogens geom
_atom_sites_solution_primary dual
_audit_creation_date 2023-05-12
_audit_creation_method
;
Olex2 1.2
(compiled 2018.05.29 svn.r3508 for OlexSys, GUI svn.r5506)
;
_audit_update_record
;
2023-05-15 deposited with the CCDC.	2023-07-18 downloaded from the CCDC.
;
_cell_angle_alpha 90
_cell_angle_beta 101.316(7)
_cell_angle_gamma 90
_cell_formula_units_Z 8
_cell_length_a 20.0899(17)
_cell_length_b 10.2143(10)
_cell_length_c 23.1418(18)
_cell_measurement_reflns_used 22050
_cell_measurement_temperature 115
_cell_measurement_theta_max 54.06
_cell_measurement_theta_min 3.59
_cell_volume 4656.5(7)
_computing_molecular_graphics 'Olex2 (Dolomanov et al., 2009)'
_computing_publication_material 'Olex2 (Dolomanov et al., 2009)'
_computing_structure_refinement 'ShelXL (Sheldrick, 2015)'
_computing_structure_solution 'ShelXT (Sheldrick, 2015)'
_diffrn_ambient_temperature 115
_diffrn_detector 'Image Plate'
_diffrn_detector_type 'Rigaku IP'
_diffrn_measured_fraction_theta_full 1.000
_diffrn_measured_fraction_theta_max 0.998
_diffrn_measurement_device 'four-circle diffractometer'
_diffrn_radiation_monochromator graphite
_diffrn_radiation_probe x-ray
_diffrn_radiation_type MoK\a
_diffrn_radiation_wavelength 0.71075
_diffrn_reflns_av_R_equivalents 0.0134
_diffrn_reflns_av_unetI/netI 0.0121
_diffrn_reflns_Laue_measured_fraction_full 1.000
_diffrn_reflns_Laue_measured_fraction_max 0.998
_diffrn_reflns_limit_h_max 25
_diffrn_reflns_limit_h_min -26
_diffrn_reflns_limit_k_max 13
_diffrn_reflns_limit_k_min -13
_diffrn_reflns_limit_l_max 29
_diffrn_reflns_limit_l_min -30
_diffrn_reflns_number 22050
_diffrn_reflns_point_group_measured_fraction_full 1.000
_diffrn_reflns_point_group_measured_fraction_max 0.998
_diffrn_reflns_theta_full 25.242
_diffrn_reflns_theta_max 27.482
_diffrn_reflns_theta_min 1.795
_diffrn_source_target Mo
_exptl_absorpt_coefficient_mu 1.225
_exptl_absorpt_correction_type empirical
_exptl_crystal_colour 'clear light violet'
_exptl_crystal_colour_lustre clear
_exptl_crystal_colour_modifier light
_exptl_crystal_colour_primary violet
_exptl_crystal_density_diffrn 1.660
_exptl_crystal_description plate
_exptl_crystal_F_000 2392
_exptl_crystal_size_max 0.12
_exptl_crystal_size_mid 0.11
_exptl_crystal_size_min 0.08
_exptl_transmission_factor_max 0.911
_exptl_transmission_factor_min 0.862
_refine_diff_density_max 0.818
_refine_diff_density_min -1.224
_refine_diff_density_rms 0.086
_refine_ls_extinction_method none
_refine_ls_goodness_of_fit_ref 1.085
_refine_ls_hydrogen_treatment constr
_refine_ls_matrix_type full
_refine_ls_number_parameters 315
_refine_ls_number_reflns 5333
_refine_ls_number_restraints 0
_refine_ls_restrained_S_all 1.085
_refine_ls_R_factor_all 0.0340
_refine_ls_R_factor_gt 0.0316
_refine_ls_shift/su_max 0.003
_refine_ls_shift/su_mean 0.000
_refine_ls_structure_factor_coef Fsqd
_refine_ls_weighting_details 'w=1/[\s^2^(Fo^2^)+(0.0485P)^2^+9.8227P] where P=(Fo^2^+2Fc^2^)/3'
_refine_ls_weighting_scheme calc
_refine_ls_wR_factor_gt 0.0854
_refine_ls_wR_factor_ref 0.0893
_reflns_Friedel_coverage 0.000
_reflns_number_gt 5027
_reflns_number_total 5333
_reflns_threshold_expression 'I > 2\s(I)'
_cod_data_source_file d3cy00944k2.cif
_cod_data_source_block shelx_trans_CCDC2
_cod_depositor_comments 'Adding full bibliography for 1569735--1569739.cif.'
_cod_original_formula_sum 'C18 H25 Cl2 Cu N5 O8.50'
_cod_database_code 1569737
_shelx_shelxl_version_number 2018/1
_shelx_space_group_comment
;
The symmetry employed for this shelxl refinement is uniquely defined
by the following loop, which should always be used as a source of
symmetry information in preference to the above space-group names.
They are only intended as comments.
;
_olex2_refinement_description
;
1. Fixed Uiso
 At 1.2 times of:
  All C(H) groups, All C(H,H) groups
 At 1.5 times of:
  All C(H,H,H) groups
2.a Secondary CH2 refined with riding coordinates:
 C00L(H00A,H00B), C00M(H00C,H00D), C00N(H00E,H00F), C00W(H00M,H00N)
2.b Aromatic/amide H refined with riding coordinates:
 C00I(H00I), C00J(H00J), C00K(H00K), C00O(H00O), C00R(H00R), C00S(H00S),
 C00U(H00U), C00V(H00V)
2.c Idealised Me refined as rotating group:
 C00T(H00G,H00H,H00L), C00X(H00P,H00Q,H00T), C00Y(H00W,H00X,H00Y)
;
_olex2_submission_special_instructions 'No special instructions were received'

loop_
_space_group_symop_operation_xyz
'x, y, z'
'-x, y, -z+1/2'
'x+1/2, y+1/2, z'
'-x+1/2, y+1/2, -z+1/2'
'-x, -y, -z'
'x, -y, z-1/2'
'-x+1/2, -y+1/2, -z'
'x+1/2, -y+1/2, z-1/2'

loop_
_atom_site_label
_atom_site_type_symbol
_atom_site_fract_x
_atom_site_fract_y
_atom_site_fract_z
_atom_site_U_iso_or_equiv
_atom_site_adp_type
_atom_site_occupancy
_atom_site_site_symmetry_order
_atom_site_calc_flag
_atom_site_refinement_flags_posn
_atom_site_refinement_flags_adp
_atom_site_refinement_flags_occupancy
_atom_site_disorder_assembly
_atom_site_disorder_group
Cu01 Cu 0.63437(2) 0.32873(2) 0.64052(2) 0.01363(8) Uani 1 1 d . . . . .
Cl02 Cl 0.62013(2) 0.84720(4) 0.49359(2) 0.01980(11) Uani 1 1 d . . . . .
Cl03 Cl 0.86671(2) 0.30047(5) 0.70754(2) 0.02246(11) Uani 1 1 d . . . . .
O004 O 0.63416(9) 0.92685(16) 0.44593(7) 0.0304(3) Uani 1 1 d . . . . .
O005 O 0.88242(8) 0.41846(17) 0.67850(7) 0.0321(4) Uani 1 1 d . . . . .
O006 O 0.79766(8) 0.26164(15) 0.68271(7) 0.0287(3) Uani 1 1 d . . . . .
O007 O 0.65125(8) 0.90544(19) 0.54915(7) 0.0338(4) Uani 1 1 d . . . . .
N008 N 0.65383(8) 0.32756(15) 0.55949(7) 0.0156(3) Uani 1 1 d . . . . .
N009 N 0.65878(8) 0.33024(15) 0.72835(7) 0.0153(3) Uani 1 1 d . . . . .
N00A N 0.68238(7) 0.50523(15) 0.64647(6) 0.0143(3) Uani 1 1 d . . . . .
O00B O 0.87187(10) 0.32617(19) 0.76924(7) 0.0386(4) Uani 1 1 d . . . . .
O00C O 0.54733(8) 0.84157(19) 0.48952(8) 0.0371(4) Uani 1 1 d . . . . .
N00D N 0.53831(8) 0.44495(16) 0.63093(7) 0.0189(3) Uani 1 1 d . . . . .
N00E N 0.59212(9) 0.15229(16) 0.63468(7) 0.0205(3) Uani 1 1 d . . . . .
O00F O 0.64554(11) 0.71767(18) 0.48829(9) 0.0455(5) Uani 1 1 d . . . . .
O00G O 0.91200(11) 0.1975(2) 0.69864(9) 0.0498(5) Uani 1 1 d . . . . .
C00H C 0.69584(9) 0.42395(18) 0.54927(8) 0.0151(3) Uani 1 1 d . . . . .
C00I C 0.71243(9) 0.44204(19) 0.49422(8) 0.0184(4) Uani 1 1 d . . . . .
H00I H 0.740987 0.509954 0.487881 0.022 Uiso 1 1 calc R . . . .
C00J C 0.62772(10) 0.24521(19) 0.51516(8) 0.0198(4) Uani 1 1 d . . . . .
H00J H 0.598722 0.178718 0.522234 0.024 Uiso 1 1 calc R . . . .
C00K C 0.63914(9) 0.24244(19) 0.76547(8) 0.0176(3) Uani 1 1 d . . . . .
H00K H 0.610049 0.174957 0.749818 0.021 Uiso 1 1 calc R . . . .
C00L C 0.72678(9) 0.50667(19) 0.60163(8) 0.0166(3) Uani 1 1 d . . . . .
H00A H 0.771337 0.472933 0.619031 0.020 Uiso 1 1 calc R . . . .
H00B H 0.732124 0.595899 0.588936 0.020 Uiso 1 1 calc R . . . .
C00M C 0.62798(9) 0.60644(18) 0.63024(9) 0.0186(4) Uani 1 1 d . . . . .
H00C H 0.615487 0.612850 0.587669 0.022 Uiso 1 1 calc R . . . .
H00D H 0.645273 0.690977 0.645354 0.022 Uiso 1 1 calc R . . . .
C00N C 0.72129(9) 0.52384(18) 0.70781(8) 0.0164(3) Uani 1 1 d . . . . .
H00E H 0.714349 0.612438 0.720507 0.020 Uiso 1 1 calc R . . . .
H00F H 0.769329 0.512964 0.708129 0.020 Uiso 1 1 calc R . . . .
C00O C 0.72499(10) 0.4400(2) 0.81126(8) 0.0205(4) Uani 1 1 d . . . . .
H00O H 0.754513 0.507551 0.826000 0.025 Uiso 1 1 calc R . . . .
C00P C 0.70026(9) 0.42842(18) 0.75073(8) 0.0155(3) Uani 1 1 d . . . . .
C00Q C 0.56006(10) 0.05960(18) 0.62768(8) 0.0181(4) Uani 1 1 d . . . . .
C00R C 0.66087(10) 0.24969(19) 0.82587(8) 0.0194(4) Uani 1 1 d . . . . .
H00R H 0.646209 0.188801 0.850524 0.023 Uiso 1 1 calc R . . . .
C00S C 0.70498(10) 0.3495(2) 0.84905(8) 0.0217(4) Uani 1 1 d . . . . .
H00S H 0.720914 0.355611 0.889496 0.026 Uiso 1 1 calc R . . . .
C00T C 0.51846(10) -0.05755(19) 0.61868(9) 0.0219(4) Uani 1 1 d . . . . .
H00G H 0.525707 -0.102101 0.583912 0.033 Uiso 1 1 calc GR . . . .
H00H H 0.471478 -0.033763 0.614022 0.033 Uiso 1 1 calc GR . . . .
H00L H 0.530669 -0.114299 0.652153 0.033 Uiso 1 1 calc GR . . . .
C00U C 0.64275(10) 0.25672(19) 0.45967(8) 0.0211(4) Uani 1 1 d . . . . .
H00U H 0.624526 0.198377 0.429894 0.025 Uiso 1 1 calc R . . . .
C00V C 0.68561(10) 0.3570(2) 0.44904(8) 0.0209(4) Uani 1 1 d . . . . .
H00V H 0.696162 0.366890 0.411910 0.025 Uiso 1 1 calc R . . . .
C00W C 0.56585(10) 0.57238(19) 0.65500(9) 0.0203(4) Uani 1 1 d . . . . .
H00M H 0.577868 0.567530 0.697639 0.024 Uiso 1 1 calc R . . . .
H00N H 0.531688 0.639953 0.644547 0.024 Uiso 1 1 calc R . . . .
C00X C 0.49028(11) 0.3934(2) 0.66577(11) 0.0324(5) Uani 1 1 d . . . . .
H00P H 0.471587 0.312298 0.648955 0.049 Uiso 1 1 calc GR . . . .
H00Q H 0.454339 0.455490 0.665482 0.049 Uiso 1 1 calc GR . . . .
H00T H 0.513570 0.378823 0.705600 0.049 Uiso 1 1 calc GR . . . .
C00Y C 0.50325(11) 0.4593(2) 0.56952(10) 0.0290(5) Uani 1 1 d . . . . .
H00W H 0.534290 0.493137 0.546511 0.043 Uiso 1 1 calc GR . . . .
H00X H 0.465841 0.518748 0.567503 0.043 Uiso 1 1 calc GR . . . .
H00Y H 0.486655 0.375571 0.554274 0.043 Uiso 1 1 calc GR . . . .
O1 O 0.500000 0.0520(8) 0.750000 0.168(3) Uani 1 2 d S T P . .

loop_
_atom_site_aniso_label
_atom_site_aniso_U_11
_atom_site_aniso_U_22
_atom_site_aniso_U_33
_atom_site_aniso_U_23
_atom_site_aniso_U_13
_atom_site_aniso_U_12
Cu01 0.01737(12) 0.01222(12) 0.01192(12) -0.00025(7) 0.00438(8) -0.00300(8)
Cl02 0.0218(2) 0.0178(2) 0.0208(2) 0.00124(16) 0.00660(17) -0.00062(16)
Cl03 0.0263(2) 0.0251(2) 0.0172(2) 0.00436(17) 0.00713(17) 0.00571(18)
O004 0.0402(9) 0.0295(8) 0.0221(7) 0.0059(6) 0.0080(6) -0.0043(7)
O005 0.0262(8) 0.0389(9) 0.0317(8) 0.0142(7) 0.0069(6) -0.0051(7)
O006 0.0316(8) 0.0225(7) 0.0325(8) -0.0025(6) 0.0078(6) -0.0041(6)
O007 0.0309(8) 0.0505(10) 0.0193(7) -0.0026(7) 0.0036(6) -0.0097(7)
N008 0.0184(7) 0.0147(7) 0.0141(7) -0.0004(5) 0.0041(6) -0.0016(6)
N009 0.0156(7) 0.0165(7) 0.0143(7) 0.0015(5) 0.0039(5) 0.0014(6)
N00A 0.0157(7) 0.0145(7) 0.0129(7) -0.0004(5) 0.0036(5) -0.0010(6)
O00B 0.0496(11) 0.0501(11) 0.0161(7) 0.0020(7) 0.0066(7) -0.0020(8)
O00C 0.0237(8) 0.0499(11) 0.0393(9) -0.0121(8) 0.0101(7) -0.0098(7)
N00D 0.0159(7) 0.0195(8) 0.0213(8) 0.0014(6) 0.0041(6) -0.0024(6)
N00E 0.0272(9) 0.0175(8) 0.0178(8) -0.0002(6) 0.0065(6) -0.0035(6)
O00F 0.0587(12) 0.0264(9) 0.0528(12) 0.0049(8) 0.0144(9) 0.0163(8)
O00G 0.0485(11) 0.0505(12) 0.0509(12) -0.0003(9) 0.0110(9) 0.0299(10)
C00H 0.0154(8) 0.0149(8) 0.0149(8) 0.0010(6) 0.0030(6) 0.0003(6)
C00I 0.0198(9) 0.0188(9) 0.0172(8) 0.0024(7) 0.0055(7) -0.0015(7)
C00J 0.0253(9) 0.0163(9) 0.0186(9) -0.0017(7) 0.0060(7) -0.0044(7)
C00K 0.0165(8) 0.0185(9) 0.0185(9) 0.0028(7) 0.0048(6) 0.0011(7)
C00L 0.0173(8) 0.0194(9) 0.0136(8) 0.0003(6) 0.0048(6) -0.0044(7)
C00M 0.0195(9) 0.0131(8) 0.0230(9) 0.0014(7) 0.0033(7) 0.0009(7)
C00N 0.0191(8) 0.0163(8) 0.0138(8) -0.0027(6) 0.0032(6) -0.0029(7)
C00O 0.0240(9) 0.0208(9) 0.0157(8) -0.0025(7) 0.0015(7) 0.0017(7)
C00P 0.0158(8) 0.0162(8) 0.0151(8) -0.0010(6) 0.0042(6) 0.0023(6)
C00Q 0.0222(9) 0.0177(9) 0.0152(8) 0.0006(7) 0.0053(7) 0.0005(7)
C00R 0.0216(9) 0.0209(9) 0.0172(9) 0.0056(7) 0.0075(7) 0.0068(7)
C00S 0.0269(10) 0.0242(10) 0.0136(8) 0.0005(7) 0.0028(7) 0.0074(8)
C00T 0.0243(9) 0.0165(9) 0.0250(10) -0.0006(7) 0.0050(7) -0.0055(7)
C00U 0.0282(10) 0.0186(9) 0.0165(9) -0.0042(7) 0.0043(7) -0.0015(7)
C00V 0.0248(9) 0.0237(9) 0.0156(9) 0.0010(7) 0.0070(7) 0.0013(8)
C00W 0.0207(9) 0.0189(9) 0.0215(9) -0.0016(7) 0.0049(7) 0.0019(7)
C00X 0.0231(10) 0.0330(12) 0.0454(13) 0.0066(10) 0.0175(9) 0.0008(9)
C00Y 0.0264(10) 0.0281(11) 0.0279(11) -0.0002(8) -0.0057(8) 0.0005(8)
O1 0.170(7) 0.145(6) 0.202(8) 0.000 0.069(6) 0.000

loop_
_atom_type_symbol
_atom_type_description
_atom_type_scat_dispersion_real
_atom_type_scat_dispersion_imag
_atom_type_scat_source
C C 0.0033 0.0016 'International Tables Vol C Tables 4.2.6.8 and 6.1.1.4'
H H 0.0000 0.0000 'International Tables Vol C Tables 4.2.6.8 and 6.1.1.4'
Cl Cl 0.1484 0.1585 'International Tables Vol C Tables 4.2.6.8 and 6.1.1.4'
Cu Cu 0.3201 1.2651 'International Tables Vol C Tables 4.2.6.8 and 6.1.1.4'
N N 0.0061 0.0033 'International Tables Vol C Tables 4.2.6.8 and 6.1.1.4'
O O 0.0106 0.0060 'International Tables Vol C Tables 4.2.6.8 and 6.1.1.4'

loop_
_geom_angle_atom_site_label_1
_geom_angle_atom_site_label_2
_geom_angle_atom_site_label_3
_geom_angle
_geom_angle_site_symmetry_1
_geom_angle_site_symmetry_3
_geom_angle_publ_flag
N008 Cu01 N009 154.94(7) . . ?
N008 Cu01 N00A 83.74(6) . . ?
N008 Cu01 N00D 103.58(6) . . ?
N009 Cu01 N00A 84.60(6) . . ?
N009 Cu01 N00D 97.57(6) . . ?
N00A Cu01 N00D 85.70(6) . . ?
N00E Cu01 N008 95.21(6) . . ?
N00E Cu01 N009 95.32(7) . . ?
N00E Cu01 N00A 177.05(7) . . ?
N00E Cu01 N00D 97.23(7) . . ?
O004 Cl02 O007 109.47(10) . . ?
O004 Cl02 O00C 108.61(11) . . ?
O007 Cl02 O00C 109.26(10) . . ?
O00F Cl02 O004 109.23(11) . . ?
O00F Cl02 O007 110.96(12) . . ?
O00F Cl02 O00C 109.28(12) . . ?
O005 Cl03 O006 108.88(9) . . ?
O00B Cl03 O005 109.30(11) . . ?
O00B Cl03 O006 108.74(11) . . ?
O00G Cl03 O005 110.05(12) . . ?
O00G Cl03 O006 109.14(12) . . ?
O00G Cl03 O00B 110.71(12) . . ?
C00H N008 Cu01 114.00(12) . . ?
C00H N008 C00J 119.02(16) . . ?
C00J N008 Cu01 126.93(13) . . ?
C00K N009 Cu01 126.70(13) . . ?
C00P N009 Cu01 114.15(12) . . ?
C00P N009 C00K 119.13(16) . . ?
C00L N00A Cu01 107.51(11) . . ?
C00L N00A C00M 108.93(14) . . ?
C00M N00A Cu01 106.35(11) . . ?
C00N N00A Cu01 109.26(11) . . ?
C00N N00A C00L 112.73(14) . . ?
C00N N00A C00M 111.77(14) . . ?
C00W N00D Cu01 100.23(11) . . ?
C00X N00D Cu01 113.66(13) . . ?
C00X N00D C00W 110.22(16) . . ?
C00Y N00D Cu01 112.97(13) . . ?
C00Y N00D C00W 110.49(16) . . ?
C00Y N00D C00X 109.00(17) . . ?
C00Q N00E Cu01 170.69(17) . . ?
N008 C00H C00I 121.91(17) . . ?
N008 C00H C00L 116.24(15) . . ?
C00I C00H C00L 121.77(16) . . ?
C00H C00I H00I 120.6 . . ?
C00V C00I C00H 118.73(17) . . ?
C00V C00I H00I 120.6 . . ?
N008 C00J H00J 119.0 . . ?
N008 C00J C00U 122.02(18) . . ?
C00U C00J H00J 119.0 . . ?
N009 C00K H00K 118.9 . . ?
N009 C00K C00R 122.21(18) . . ?
C00R C00K H00K 118.9 . . ?
N00A C00L C00H 110.14(14) . . ?
N00A C00L H00A 109.6 . . ?
N00A C00L H00B 109.6 . . ?
C00H C00L H00A 109.6 . . ?
C00H C00L H00B 109.6 . . ?
H00A C00L H00B 108.1 . . ?
N00A C00M H00C 109.4 . . ?
N00A C00M H00D 109.4 . . ?
N00A C00M C00W 111.23(15) . . ?
H00C C00M H00D 108.0 . . ?
C00W C00M H00C 109.4 . . ?
C00W C00M H00D 109.4 . . ?
N00A C00N H00E 109.1 . . ?
N00A C00N H00F 109.1 . . ?
N00A C00N C00P 112.43(14) . . ?
H00E C00N H00F 107.8 . . ?
C00P C00N H00E 109.1 . . ?
C00P C00N H00F 109.1 . . ?
C00P C00O H00O 120.4 . . ?
C00S C00O H00O 120.4 . . ?
C00S C00O C00P 119.12(18) . . ?
N009 C00P C00N 117.48(15) . . ?
N009 C00P C00O 121.50(17) . . ?
C00O C00P C00N 120.99(17) . . ?
N00E C00Q C00T 179.3(2) . . ?
C00K C00R H00R 120.6 . . ?
C00K C00R C00S 118.76(18) . . ?
C00S C00R H00R 120.6 . . ?
C00O C00S C00R 119.25(18) . . ?
C00O C00S H00S 120.4 . . ?
C00R C00S H00S 120.4 . . ?
C00Q C00T H00G 109.5 . . ?
C00Q C00T H00H 109.5 . . ?
C00Q C00T H00L 109.5 . . ?
H00G C00T H00H 109.5 . . ?
H00G C00T H00L 109.5 . . ?
H00H C00T H00L 109.5 . . ?
C00J C00U H00U 120.6 . . ?
C00J C00U C00V 118.89(18) . . ?
C00V C00U H00U 120.6 . . ?
C00I C00V C00U 119.42(17) . . ?
C00I C00V H00V 120.3 . . ?
C00U C00V H00V 120.3 . . ?
N00D C00W C00M 109.59(15) . . ?
N00D C00W H00M 109.8 . . ?
N00D C00W H00N 109.8 . . ?
C00M C00W H00M 109.8 . . ?
C00M C00W H00N 109.8 . . ?
H00M C00W H00N 108.2 . . ?
N00D C00X H00P 109.5 . . ?
N00D C00X H00Q 109.5 . . ?
N00D C00X H00T 109.5 . . ?
H00P C00X H00Q 109.5 . . ?
H00P C00X H00T 109.5 . . ?
H00Q C00X H00T 109.5 . . ?
N00D C00Y H00W 109.5 . . ?
N00D C00Y H00X 109.5 . . ?
N00D C00Y H00Y 109.5 . . ?
H00W C00Y H00X 109.5 . . ?
H00W C00Y H00Y 109.5 . . ?
H00X C00Y H00Y 109.5 . . ?

loop_
_geom_bond_atom_site_label_1
_geom_bond_atom_site_label_2
_geom_bond_distance
_geom_bond_site_symmetry_2
_geom_bond_publ_flag
Cu01 N008 1.9893(16) . ?
Cu01 N009 1.9951(16) . ?
Cu01 N00A 2.0366(15) . ?
Cu01 N00D 2.2393(16) . ?
Cu01 N00E 1.9854(17) . ?
Cl02 O004 1.4421(15) . ?
Cl02 O007 1.4430(16) . ?
Cl02 O00C 1.4481(17) . ?
Cl02 O00F 1.4321(18) . ?
Cl03 O005 1.4447(16) . ?
Cl03 O006 1.4487(16) . ?
Cl03 O00B 1.4354(17) . ?
Cl03 O00G 1.4318(18) . ?
N008 C00H 1.347(2) . ?
N008 C00J 1.350(2) . ?
N009 C00K 1.353(2) . ?
N009 C00P 1.341(2) . ?
N00A C00L 1.495(2) . ?
N00A C00M 1.498(2) . ?
N00A C00N 1.492(2) . ?
N00D C00W 1.480(2) . ?
N00D C00X 1.471(3) . ?
N00D C00Y 1.465(3) . ?
N00E C00Q 1.139(3) . ?
C00H C00I 1.391(2) . ?
C00H C00L 1.508(2) . ?
C00I H00I 0.9300 . ?
C00I C00V 1.384(3) . ?
C00J H00J 0.9300 . ?
C00J C00U 1.381(3) . ?
C00K H00K 0.9300 . ?
C00K C00R 1.382(3) . ?
C00L H00A 0.9700 . ?
C00L H00B 0.9700 . ?
C00M H00C 0.9700 . ?
C00M H00D 0.9700 . ?
C00M C00W 1.513(3) . ?
C00N H00E 0.9700 . ?
C00N H00F 0.9700 . ?
C00N C00P 1.510(2) . ?
C00O H00O 0.9300 . ?
C00O C00P 1.396(2) . ?
C00O C00S 1.385(3) . ?
C00Q C00T 1.451(3) . ?
C00R H00R 0.9300 . ?
C00R C00S 1.388(3) . ?
C00S H00S 0.9300 . ?
C00T H00G 0.9600 . ?
C00T H00H 0.9600 . ?
C00T H00L 0.9600 . ?
C00U H00U 0.9300 . ?
C00U C00V 1.391(3) . ?
C00V H00V 0.9300 . ?
C00W H00M 0.9700 . ?
C00W H00N 0.9700 . ?
C00X H00P 0.9600 . ?
C00X H00Q 0.9600 . ?
C00X H00T 0.9600 . ?
C00Y H00W 0.9600 . ?
C00Y H00X 0.9600 . ?
C00Y H00Y 0.9600 . ?
